data_4500012
loop_
_publ_author_name
'Scott G. Fleischman'
'Srinivasan S. Kuduva'
'Jennifer A. McMahon'
'Brian Moulton'
'Rosa D. Bailey Walsh'
'Na\'ir Rodr\'iguez-Hornedo'
'Michael J. Zaworotko'

_publ_section_title
;
 Crystal Engineering of the Composition of Pharmaceutical Phases:
 Multiple-Component Crystalline Solids Involving Carbamazepine
;
_journal_issue 6
_journal_name_full 'Crystal Growth & Design'
_journal_page_first 909
_journal_page_last 919
_journal_paper_doi 10.1021/cg034035x
_journal_volume 3
_journal_year 2003
_chemical_formula_sum 'C22 H17 N3 O4 S'
_chemical_formula_weight 419.45
_chemical_name_systematic
; 
 ? 
;
_space_group_IT_number 2
_symmetry_cell_setting triclinic
_symmetry_space_group_name_Hall '-P 1'
_symmetry_space_group_name_H-M 'P -1'
_atom_sites_solution_hydrogens geom
_atom_sites_solution_primary direct
_atom_sites_solution_secondary difmap
_audit_creation_method SHELXL-97
_cell_angle_alpha 83.642(2)
_cell_angle_beta 85.697(2)
_cell_angle_gamma 75.411(2)
_cell_formula_units_Z 2
_cell_length_a 7.5140(11)
_cell_length_b 10.4538(15)
_cell_length_c 12.6826(18)
_cell_measurement_reflns_used 4502
_cell_measurement_temperature 200(2)
_cell_measurement_theta_max 28.10
_cell_measurement_theta_min 2.47
_cell_volume 957.0(2)
_computing_cell_refinement 'Bruker SMART'
_computing_data_collection 'Bruker SMART'
_computing_data_reduction 'Bruker SAINT'
_computing_molecular_graphics 'Bruker SHELXTL'
_computing_publication_material 'Bruker SHELXTL'
_computing_structure_refinement 'SHELXL-97 (Sheldrick, 1997)'
_computing_structure_solution 'SHELXS-97 (Sheldrick, 1990)'
_diffrn_ambient_temperature 200(2)
_diffrn_measured_fraction_theta_full 0.931
_diffrn_measured_fraction_theta_max 0.931
_diffrn_measurement_device_type 'CCD area detector'
_diffrn_measurement_method 'phi and omega scans'
_diffrn_radiation_monochromator graphite
_diffrn_radiation_source 'fine-focus sealed tube'
_diffrn_radiation_type MoK\a
_diffrn_radiation_wavelength 0.71073
_diffrn_reflns_av_R_equivalents 0.0305
_diffrn_reflns_av_sigmaI/netI 0.0491
_diffrn_reflns_limit_h_max 9
_diffrn_reflns_limit_h_min -9
_diffrn_reflns_limit_k_max 13
_diffrn_reflns_limit_k_min -13
_diffrn_reflns_limit_l_max 16
_diffrn_reflns_limit_l_min -16
_diffrn_reflns_number 8426
_diffrn_reflns_theta_full 28.23
_diffrn_reflns_theta_max 28.23
_diffrn_reflns_theta_min 1.62
_exptl_absorpt_coefficient_mu 0.206
_exptl_absorpt_correction_T_max 1.000
_exptl_absorpt_correction_T_min 0.786
_exptl_absorpt_correction_type none
_exptl_crystal_colour colorless
_exptl_crystal_density_diffrn 1.456
_exptl_crystal_density_meas 0
_exptl_crystal_density_method 'not measured'
_exptl_crystal_description plate
_exptl_crystal_F_000 436
_exptl_crystal_size_max 0.40
_exptl_crystal_size_mid 0.10
_exptl_crystal_size_min 0.05
_refine_diff_density_max 0.364
_refine_diff_density_min -0.445
_refine_diff_density_rms 0.058
_refine_ls_extinction_method none
_refine_ls_goodness_of_fit_ref 1.033
_refine_ls_hydrogen_treatment mixed
_refine_ls_matrix_type full
_refine_ls_number_parameters 283
_refine_ls_number_reflns 4372
_refine_ls_number_restraints 0
_refine_ls_restrained_S_all 1.033
_refine_ls_R_factor_all 0.0562
_refine_ls_R_factor_gt 0.0458
_refine_ls_shift/su_max 0.001
_refine_ls_shift/su_mean 0.000
_refine_ls_structure_factor_coef Fsqd
_refine_ls_weighting_details 'calc w=1/[\s^2^(Fo^2^)+(0.0597P)^2^+0.2336P] where P=(Fo^2^+2Fc^2^)/3'
_refine_ls_weighting_scheme calc
_refine_ls_wR_factor_gt 0.1142
_refine_ls_wR_factor_ref 0.1204
_reflns_number_gt 3616
_reflns_number_total 4372
_reflns_threshold_expression >2sigma(I)
_cod_data_source_file sf11282.cif
_cod_data_source_block sf11282
_cod_depositor_comments
;
The following automatic conversions were performed:
'_symmetry_cell_setting' value 'Triclinic' changed to 'triclinic'
according to '/home/saulius/struct/CIF-dictionaries/cif_core.dic'
dictionary named 'cif_core.dic' version 2.4.1 from 2010-06-29.

Automatic conversion script
Id: cif_fix_enum 1527 2010-12-29 10:47:43Z saulius 
;
_cod_original_sg_symbol_H-M P-1
_cod_database_code 4500012

loop_
_symmetry_equiv_pos_as_xyz
'x, y, z'
'-x, -y, -z'

loop_
_atom_site_label
_atom_site_type_symbol
_atom_site_fract_x
_atom_site_fract_y
_atom_site_fract_z
_atom_site_U_iso_or_equiv
_atom_site_adp_type
_atom_site_occupancy
_atom_site_symmetry_multiplicity
_atom_site_calc_flag
_atom_site_refinement_flags
_atom_site_disorder_assembly
_atom_site_disorder_group
S1 S 0.05313(6) 0.86128(4) 0.87721(3) 0.02521(13) Uani 1 1 d . . .
O1 O 0.68000(17) 0.47150(11) 0.08912(9) 0.0248(3) Uani 1 1 d . . .
O2 O -0.1108(2) 0.82082(14) 0.91318(11) 0.0392(4) Uani 1 1 d . . .
O3 O 0.16963(19) 0.87782(13) 0.95657(10) 0.0346(3) Uani 1 1 d . . .
O4 O 0.2992(2) 0.76097(14) 0.62106(11) 0.0402(4) Uani 1 1 d . . .
N1 N 0.4713(2) 0.66639(16) 0.06049(13) 0.0275(3) Uani 1 1 d . . .
N2 N 0.70775(19) 0.64522(13) 0.17435(11) 0.0213(3) Uani 1 1 d . . .
N3 N 0.1769(2) 0.76054(16) 0.79231(13) 0.0312(4) Uani 1 1 d . . .
C1 C 0.6209(2) 0.59011(16) 0.10664(13) 0.0201(3) Uani 1 1 d . . .
C2 C 0.8796(2) 0.56740(15) 0.21497(13) 0.0205(3) Uani 1 1 d . . .
C3 C 1.0339(2) 0.53989(17) 0.14611(14) 0.0243(4) Uani 1 1 d . . .
H3A H 1.0266 0.5758 0.0740 0.029 Uiso 1 1 calc R . .
C4 C 1.1988(3) 0.46002(18) 0.18248(15) 0.0288(4) Uani 1 1 d . . .
H4A H 1.3037 0.4395 0.1350 0.035 Uiso 1 1 calc R . .
C5 C 1.2100(3) 0.41008(17) 0.28854(16) 0.0310(4) Uani 1 1 d . . .
H5A H 1.3232 0.3567 0.3141 0.037 Uiso 1 1 calc R . .
C6 C 1.0564(3) 0.43809(17) 0.35666(15) 0.0277(4) Uani 1 1 d . . .
H6A H 1.0656 0.4029 0.4289 0.033 Uiso 1 1 calc R . .
C7 C 0.8863(2) 0.51742(16) 0.32214(13) 0.0224(4) Uani 1 1 d . . .
C8 C 0.7280(3) 0.54546(19) 0.39792(14) 0.0276(4) Uani 1 1 d . . .
H8A H 0.7230 0.4780 0.4540 0.033 Uiso 1 1 calc R . .
C9 C 0.5889(3) 0.6551(2) 0.39778(14) 0.0303(4) Uani 1 1 d . . .
H9A H 0.4970 0.6560 0.4536 0.036 Uiso 1 1 calc R . .
C10 C 0.5624(2) 0.77315(18) 0.32189(14) 0.0256(4) Uani 1 1 d . . .
C11 C 0.4688(3) 0.8962(2) 0.35682(17) 0.0341(4) Uani 1 1 d . . .
H11A H 0.4229 0.9002 0.4286 0.041 Uiso 1 1 calc R . .
C12 C 0.4419(3) 1.0113(2) 0.28957(19) 0.0392(5) Uani 1 1 d . . .
H12A H 0.3765 1.0932 0.3149 0.047 Uiso 1 1 calc R . .
C13 C 0.5105(3) 1.00815(18) 0.18449(18) 0.0351(5) Uani 1 1 d . . .
H13A H 0.4924 1.0877 0.1381 0.042 Uiso 1 1 calc R . .
C14 C 0.6053(2) 0.88821(17) 0.14786(16) 0.0280(4) Uani 1 1 d . . .
H14A H 0.6562 0.8859 0.0770 0.034 Uiso 1 1 calc R . .
C15 C 0.6260(2) 0.77111(16) 0.21503(14) 0.0229(4) Uani 1 1 d . . .
C16 C 0.2052(3) 0.81786(18) 0.69169(14) 0.0274(4) Uani 1 1 d . . .
C17 C 0.1020(2) 0.96007(17) 0.68493(13) 0.0237(4) Uani 1 1 d . . .
C18 C 0.0123(2) 0.99773(16) 0.78020(13) 0.0218(3) Uani 1 1 d . . .
C19 C -0.0890(2) 1.12580(17) 0.79224(14) 0.0259(4) Uani 1 1 d . . .
H19A H -0.1462 1.1507 0.8588 0.031 Uiso 1 1 calc R . .
C20 C -0.1037(3) 1.21658(17) 0.70270(15) 0.0289(4) Uani 1 1 d . . .
H20A H -0.1749 1.3050 0.7074 0.035 Uiso 1 1 calc R . .
C21 C -0.0163(3) 1.18021(18) 0.60690(15) 0.0317(4) Uani 1 1 d . . .
H21A H -0.0294 1.2440 0.5467 0.038 Uiso 1 1 calc R . .
C22 C 0.0903(3) 1.05231(19) 0.59670(15) 0.0303(4) Uani 1 1 d . . .
H22A H 0.1534 1.0287 0.5312 0.036 Uiso 1 1 calc R . .
H1 H 0.439(3) 0.749(3) 0.0647(19) 0.050(7) Uiso 1 1 d . . .
H2 H 0.421(3) 0.629(2) 0.0200(17) 0.031(6) Uiso 1 1 d . . .
H3 H 0.231(4) 0.680(3) 0.817(2) 0.064(8) Uiso 1 1 d . . .

loop_
_atom_site_aniso_label
_atom_site_aniso_U_11
_atom_site_aniso_U_22
_atom_site_aniso_U_33
_atom_site_aniso_U_23
_atom_site_aniso_U_13
_atom_site_aniso_U_12
S1 0.0288(2) 0.0225(2) 0.0199(2) 0.00208(16) -0.00054(17) -0.00001(17)
O1 0.0309(7) 0.0193(6) 0.0241(6) -0.0035(5) -0.0091(5) -0.0028(5)
O2 0.0384(8) 0.0355(8) 0.0407(8) 0.0057(6) 0.0049(6) -0.0096(6)
O3 0.0394(8) 0.0367(7) 0.0210(7) 0.0008(5) -0.0078(6) 0.0031(6)
O4 0.0509(9) 0.0333(7) 0.0317(7) -0.0106(6) 0.0084(7) -0.0016(7)
N1 0.0290(9) 0.0219(8) 0.0320(9) -0.0072(7) -0.0110(7) -0.0022(6)
N2 0.0225(7) 0.0196(7) 0.0214(7) -0.0040(5) -0.0041(6) -0.0026(6)
N3 0.0403(10) 0.0207(7) 0.0261(8) -0.0015(6) 0.0001(7) 0.0038(7)
C1 0.0240(8) 0.0196(8) 0.0175(8) -0.0011(6) -0.0009(6) -0.0070(6)
C2 0.0224(8) 0.0171(7) 0.0228(8) -0.0034(6) -0.0047(6) -0.0049(6)
C3 0.0282(9) 0.0226(8) 0.0224(8) -0.0038(7) -0.0012(7) -0.0059(7)
C4 0.0245(9) 0.0264(9) 0.0352(10) -0.0057(8) 0.0000(8) -0.0049(7)
C5 0.0288(10) 0.0216(8) 0.0410(11) 0.0014(8) -0.0103(8) -0.0025(7)
C6 0.0346(10) 0.0220(8) 0.0263(9) 0.0045(7) -0.0100(8) -0.0073(7)
C7 0.0282(9) 0.0198(8) 0.0217(8) -0.0016(6) -0.0034(7) -0.0097(7)
C8 0.0316(10) 0.0317(9) 0.0221(9) -0.0003(7) 0.0002(7) -0.0140(8)
C9 0.0298(10) 0.0396(10) 0.0246(9) -0.0074(8) 0.0044(7) -0.0138(8)
C10 0.0194(8) 0.0299(9) 0.0299(9) -0.0108(7) -0.0003(7) -0.0072(7)
C11 0.0269(10) 0.0366(10) 0.0408(11) -0.0186(9) 0.0008(8) -0.0060(8)
C12 0.0278(10) 0.0288(10) 0.0625(14) -0.0220(10) -0.0021(10) -0.0026(8)
C13 0.0277(10) 0.0215(9) 0.0562(13) -0.0038(9) -0.0078(9) -0.0049(7)
C14 0.0258(9) 0.0241(8) 0.0345(10) -0.0024(7) -0.0044(8) -0.0065(7)
C15 0.0188(8) 0.0213(8) 0.0296(9) -0.0079(7) -0.0030(7) -0.0041(6)
C16 0.0306(10) 0.0249(9) 0.0260(9) -0.0049(7) -0.0022(7) -0.0044(7)
C17 0.0246(9) 0.0238(8) 0.0226(8) -0.0023(7) -0.0029(7) -0.0052(7)
C18 0.0221(8) 0.0217(8) 0.0205(8) 0.0016(6) -0.0045(6) -0.0041(6)
C19 0.0259(9) 0.0245(8) 0.0262(9) -0.0052(7) -0.0040(7) -0.0023(7)
C20 0.0302(10) 0.0187(8) 0.0384(10) 0.0005(7) -0.0102(8) -0.0059(7)
C21 0.0378(11) 0.0274(9) 0.0308(10) 0.0093(8) -0.0089(8) -0.0129(8)
C22 0.0356(11) 0.0336(10) 0.0224(9) 0.0005(7) -0.0012(8) -0.0112(8)

loop_
_atom_type_symbol
_atom_type_description
_atom_type_scat_dispersion_real
_atom_type_scat_dispersion_imag
_atom_type_scat_source
C C 0.0033 0.0016 'International Tables Vol C Tables 4.2.6.8 and 6.1.1.4'
H H 0.0000 0.0000 'International Tables Vol C Tables 4.2.6.8 and 6.1.1.4'
N N 0.0061 0.0033 'International Tables Vol C Tables 4.2.6.8 and 6.1.1.4'
O O 0.0106 0.0060 'International Tables Vol C Tables 4.2.6.8 and 6.1.1.4'
S S 0.1246 0.1234 'International Tables Vol C Tables 4.2.6.8 and 6.1.1.4'

loop_
_geom_angle_atom_site_label_1
_geom_angle_atom_site_label_2
_geom_angle_atom_site_label_3
_geom_angle
_geom_angle_site_symmetry_1
_geom_angle_site_symmetry_3
_geom_angle_publ_flag
O2 S1 O3 117.34(9) . . ?
O2 S1 N3 110.69(9) . . ?
O3 S1 N3 109.22(9) . . ?
O2 S1 C18 112.58(8) . . ?
O3 S1 C18 111.60(8) . . ?
N3 S1 C18 92.66(8) . . ?
C1 N2 C15 122.90(14) . . ?
C1 N2 C2 118.25(13) . . ?
C15 N2 C2 118.52(13) . . ?
C16 N3 S1 115.96(13) . . ?
O1 C1 N1 120.99(16) . . ?
O1 C1 N2 120.60(15) . . ?
N1 C1 N2 118.41(15) . . ?
C3 C2 C7 121.38(15) . . ?
C3 C2 N2 119.13(15) . . ?
C7 C2 N2 119.45(15) . . ?
C4 C3 C2 120.10(16) . . ?
C3 C4 C5 119.78(18) . . ?
C6 C5 C4 119.86(17) . . ?
C5 C6 C7 121.86(17) . . ?
C2 C7 C6 117.01(16) . . ?
C2 C7 C8 123.28(16) . . ?
C6 C7 C8 119.71(16) . . ?
C9 C8 C7 127.79(17) . . ?
C8 C9 C10 127.57(17) . . ?
C15 C10 C11 117.58(17) . . ?
C15 C10 C9 123.67(16) . . ?
C11 C10 C9 118.75(17) . . ?
C12 C11 C10 121.52(19) . . ?
C11 C12 C13 120.18(18) . . ?
C14 C13 C12 119.67(19) . . ?
C13 C14 C15 119.97(19) . . ?
C14 C15 C10 120.96(16) . . ?
C14 C15 N2 120.08(16) . . ?
C10 C15 N2 118.93(15) . . ?
O4 C16 N3 125.01(17) . . ?
O4 C16 C17 126.31(17) . . ?
N3 C16 C17 108.68(15) . . ?
C18 C17 C22 119.88(16) . . ?
C18 C17 C16 112.93(15) . . ?
C22 C17 C16 127.19(17) . . ?
C19 C18 C17 122.59(15) . . ?
C19 C18 S1 127.73(14) . . ?
C17 C18 S1 109.66(12) . . ?
C18 C19 C20 117.05(17) . . ?
C21 C20 C19 121.00(17) . . ?
C20 C21 C22 121.39(16) . . ?
C17 C22 C21 118.04(17) . . ?

loop_
_geom_bond_atom_site_label_1
_geom_bond_atom_site_label_2
_geom_bond_distance
_geom_bond_site_symmetry_2
_geom_bond_publ_flag
S1 O2 1.4279(15) . ?
S1 O3 1.4339(14) . ?
S1 N3 1.6557(16) . ?
S1 C18 1.7578(17) . ?
O1 C1 1.246(2) . ?
O4 C16 1.211(2) . ?
N1 C1 1.336(2) . ?
N2 C1 1.370(2) . ?
N2 C15 1.439(2) . ?
N2 C2 1.439(2) . ?
N3 C16 1.373(2) . ?
C2 C3 1.388(2) . ?
C2 C7 1.401(2) . ?
C3 C4 1.387(2) . ?
C4 C5 1.389(3) . ?
C5 C6 1.378(3) . ?
C6 C7 1.408(2) . ?
C7 C8 1.463(2) . ?
C8 C9 1.343(3) . ?
C9 C10 1.459(3) . ?
C10 C15 1.403(2) . ?
C10 C11 1.404(3) . ?
C11 C12 1.375(3) . ?
C12 C13 1.393(3) . ?
C13 C14 1.387(3) . ?
C14 C15 1.393(2) . ?
C16 C17 1.490(2) . ?
C17 C18 1.385(2) . ?
C17 C22 1.387(2) . ?
C18 C19 1.382(2) . ?
C19 C20 1.389(2) . ?
C20 C21 1.382(3) . ?
C21 C22 1.389(3) . ?

loop_
_geom_torsion_atom_site_label_1
_geom_torsion_atom_site_label_2
_geom_torsion_atom_site_label_3
_geom_torsion_atom_site_label_4
_geom_torsion
_geom_torsion_site_symmetry_1
_geom_torsion_site_symmetry_2
_geom_torsion_site_symmetry_3
_geom_torsion_site_symmetry_4
_geom_torsion_publ_flag
O2 S1 N3 C16 118.48(15) . . . . ?
O3 S1 N3 C16 -110.86(15) . . . . ?
C18 S1 N3 C16 3.11(16) . . . . ?
C15 N2 C1 O1 -166.48(15) . . . . ?
C2 N2 C1 O1 6.9(2) . . . . ?
C15 N2 C1 N1 13.2(2) . . . . ?
C2 N2 C1 N1 -173.43(15) . . . . ?
C1 N2 C2 C3 68.9(2) . . . . ?
C15 N2 C2 C3 -117.46(18) . . . . ?
C1 N2 C2 C7 -109.04(18) . . . . ?
C15 N2 C2 C7 64.6(2) . . . . ?
C7 C2 C3 C4 0.8(3) . . . . ?
N2 C2 C3 C4 -177.04(15) . . . . ?
C2 C3 C4 C5 -1.4(3) . . . . ?
C3 C4 C5 C6 1.2(3) . . . . ?
C4 C5 C6 C7 -0.4(3) . . . . ?
C3 C2 C7 C6 0.0(2) . . . . ?
N2 C2 C7 C6 177.83(15) . . . . ?
C3 C2 C7 C8 179.03(16) . . . . ?
N2 C2 C7 C8 -3.1(2) . . . . ?
C5 C6 C7 C2 -0.2(3) . . . . ?
C5 C6 C7 C8 -179.29(17) . . . . ?
C2 C7 C8 C9 -30.7(3) . . . . ?
C6 C7 C8 C9 148.33(19) . . . . ?
C7 C8 C9 C10 -0.1(3) . . . . ?
C8 C9 C10 C15 29.6(3) . . . . ?
C8 C9 C10 C11 -150.20(19) . . . . ?
C15 C10 C11 C12 -0.8(3) . . . . ?
C9 C10 C11 C12 178.99(17) . . . . ?
C10 C11 C12 C13 -1.0(3) . . . . ?
C11 C12 C13 C14 0.3(3) . . . . ?
C12 C13 C14 C15 2.2(3) . . . . ?
C13 C14 C15 C10 -4.1(3) . . . . ?
C13 C14 C15 N2 173.70(16) . . . . ?
C11 C10 C15 C14 3.4(3) . . . . ?
C9 C10 C15 C14 -176.44(16) . . . . ?
C11 C10 C15 N2 -174.47(15) . . . . ?
C9 C10 C15 N2 5.7(3) . . . . ?
C1 N2 C15 C14 -70.7(2) . . . . ?
C2 N2 C15 C14 115.95(18) . . . . ?
C1 N2 C15 C10 107.17(19) . . . . ?
C2 N2 C15 C10 -66.2(2) . . . . ?
S1 N3 C16 O4 176.32(16) . . . . ?
S1 N3 C16 C17 -3.5(2) . . . . ?
O4 C16 C17 C18 -177.70(19) . . . . ?
N3 C16 C17 C18 2.1(2) . . . . ?
O4 C16 C17 C22 1.8(3) . . . . ?
N3 C16 C17 C22 -178.38(18) . . . . ?
C22 C17 C18 C19 -0.7(3) . . . . ?
C16 C17 C18 C19 178.90(16) . . . . ?
C22 C17 C18 S1 -179.55(14) . . . . ?
C16 C17 C18 S1 0.00(19) . . . . ?
O2 S1 C18 C19 65.79(18) . . . . ?
O3 S1 C18 C19 -68.60(18) . . . . ?
N3 S1 C18 C19 179.51(17) . . . . ?
O2 S1 C18 C17 -115.39(14) . . . . ?
O3 S1 C18 C17 110.22(13) . . . . ?
N3 S1 C18 C17 -1.66(14) . . . . ?
C17 C18 C19 C20 2.2(3) . . . . ?
S1 C18 C19 C20 -179.10(14) . . . . ?
C18 C19 C20 C21 -1.6(3) . . . . ?
C19 C20 C21 C22 -0.5(3) . . . . ?
C18 C17 C22 C21 -1.5(3) . . . . ?
C16 C17 C22 C21 179.00(17) . . . . ?
C20 C21 C22 C17 2.1(3) . . . . ?

loop_
_cod_related_entry_id
_cod_related_entry_database
_cod_related_entry_code
1 ChemSpider 30661267
